data_7218290
loop_
_publ_author_name
'Luo, Hui'
'Zhu, Yanyu'
'Sun, Zhen-Gang'
'Jiao, Cheng--Qi'
'Zhang, Guang-Ning'
'Sun, Tong'
'Ma, Ming-Xue'
'Li, Wen-Zhu'

_publ_section_title
;
 Synthesis, structures, surface photovoltage and luminescent properties of
 two new nickel(II) carboxyphosphonates with a 3D framework structure
;
_journal_name_full 'RSC Adv.'
_journal_paper_doi 10.1039/C4RA08424A
_journal_year 2014
_chemical_formula_sum 'C28 H44 N6 Ni3 O22 P4'
_chemical_formula_weight 1116.70
_chemical_name_systematic
; 
 ? 
;
_space_group_IT_number 15
_symmetry_cell_setting monoclinic
_symmetry_space_group_name_Hall '-C 2yc'
_symmetry_space_group_name_H-M 'C 1 2/c 1'
_atom_sites_solution_hydrogens geom
_atom_sites_solution_primary direct
_atom_sites_solution_secondary difmap
_audit_creation_method SHELXL-97
_cell_angle_alpha 90.00
_cell_angle_beta 123.1290(10)
_cell_angle_gamma 90.00
_cell_formula_units_Z 4
_cell_length_a 27.790(3)
_cell_length_b 8.1036(7)
_cell_length_c 22.617(2)
_cell_measurement_reflns_used 4517
_cell_measurement_temperature 295(2)
_cell_measurement_theta_max 28.19
_cell_measurement_theta_min 2.66
_cell_volume 4265.4(7)
_computing_structure_refinement 'SHELXL-97 (Sheldrick, 1997)'
_computing_structure_solution 'SHELXS-97 (Sheldrick, 1990)'
_diffrn_ambient_temperature 295(2)
_diffrn_measured_fraction_theta_full 0.993
_diffrn_measured_fraction_theta_max 0.993
_diffrn_measurement_method 'omega scans'
_diffrn_radiation_monochromator graphite
_diffrn_radiation_source 'fine-focus sealed tube'
_diffrn_radiation_type MoK\a
_diffrn_radiation_wavelength 0.71073
_diffrn_reflns_av_R_equivalents 0.0268
_diffrn_reflns_limit_h_max 20
_diffrn_reflns_limit_h_min -34
_diffrn_reflns_limit_k_max 10
_diffrn_reflns_limit_k_min -10
_diffrn_reflns_limit_l_max 28
_diffrn_reflns_limit_l_min -27
_diffrn_reflns_number 11747
_diffrn_reflns_theta_full 26.49
_diffrn_reflns_theta_max 26.49
_diffrn_reflns_theta_min 1.75
_diffrn_standards_decay_% 0
_diffrn_standards_interval_count 0
_diffrn_standards_interval_time 0
_diffrn_standards_number 0
_exptl_absorpt_coefficient_mu 1.550
_exptl_absorpt_correction_T_max 0.9265
_exptl_absorpt_correction_T_min 0.6287
_exptl_absorpt_correction_type empirical
_exptl_absorpt_process_details sadabs
_exptl_crystal_colour green
_exptl_crystal_density_diffrn 1.739
_exptl_crystal_density_method 'not measured'
_exptl_crystal_description block
_exptl_crystal_F_000 2296
_exptl_crystal_size_max 0.33
_exptl_crystal_size_mid 0.06
_exptl_crystal_size_min 0.05
_refine_diff_density_max 4.237
_refine_diff_density_min -0.987
_refine_diff_density_rms 0.181
_refine_ls_extinction_method none
_refine_ls_goodness_of_fit_ref 1.044
_refine_ls_hydrogen_treatment mixed
_refine_ls_matrix_type full
_refine_ls_number_parameters 285
_refine_ls_number_reflns 4392
_refine_ls_number_restraints 6
_refine_ls_restrained_S_all 1.043
_refine_ls_R_factor_all 0.0764
_refine_ls_R_factor_gt 0.0640
_refine_ls_shift/su_max 0.000
_refine_ls_shift/su_mean 0.000
_refine_ls_structure_factor_coef Fsqd
_refine_ls_weighting_details 'calc w=1/[\s^2^(Fo^2^)+(0.1418P)^2^+30.6108P] where P=(Fo^2^+2Fc^2^)/3'
_refine_ls_weighting_scheme calc
_refine_ls_wR_factor_gt 0.1945
_refine_ls_wR_factor_ref 0.2091
_reflns_number_gt 3598
_reflns_number_total 4392
_reflns_threshold_expression >2sigma(I)
_cod_data_source_file c4ra08424a3.cif
_cod_data_source_block szg215
_cod_original_sg_symbol_H-M 'C2/c  '
_cod_database_code 7218290
_diffrn_reflns_av_unneti/neti 0.0319

loop_
_symmetry_equiv_pos_as_xyz
'x, y, z'
'-x, y, -z+1/2'
'x+1/2, y+1/2, z'
'-x+1/2, y+1/2, -z+1/2'
'-x, -y, -z'
'x, -y, z-1/2'
'-x+1/2, -y+1/2, -z'
'x+1/2, -y+1/2, z-1/2'

loop_
_atom_site_label
_atom_site_type_symbol
_atom_site_fract_x
_atom_site_fract_y
_atom_site_fract_z
_atom_site_U_iso_or_equiv
_atom_site_adp_type
_atom_site_occupancy
_atom_site_symmetry_multiplicity
_atom_site_calc_flag
_atom_site_refinement_flags
Ni1 Ni 0.17889(3) 0.71699(8) 0.25279(3) 0.0161(2) Uani 1 1 d .
Ni2 Ni 0.0000 0.49796(12) 0.2500 0.0196(3) Uani 1 2 d S
P1 P 0.29027(5) 0.85216(16) 0.24228(7) 0.0188(3) Uani 1 1 d .
P2 P 0.24778(6) 0.92486(17) 0.38854(7) 0.0248(3) Uani 1 1 d .
O1 O 0.25305(17) 0.7517(5) 0.2566(2) 0.0273(9) Uani 1 1 d .
O2 O 0.33428(17) 0.7394(5) 0.2384(2) 0.0284(9) Uani 1 1 d .
H2C H 0.3559 0.6922 0.2781 0.043 Uiso 1 1 d R
O3 O 0.32463(16) 0.9880(4) 0.29433(19) 0.0225(8) Uani 1 1 d .
O4 O 0.19379(17) 0.9310(5) 0.3143(2) 0.0275(8) Uani 1 1 d .
O5 O 0.2429(3) 0.9887(6) 0.4461(3) 0.0455(12) Uani 1 1 d .
O6 O 0.2974(2) 1.0230(5) 0.3902(2) 0.0365(10) Uani 1 1 d .
H6A H 0.2886 1.1248 0.3830 0.055 Uiso 1 1 d R
O7 O 0.11254(16) 0.6519(5) 0.26087(19) 0.0249(8) Uani 1 1 d .
O8 O 0.08809(16) 0.4848(4) 0.3179(2) 0.0258(8) Uani 1 1 d .
O9 O 0.00001(16) 0.7521(4) 0.2500(2) 0.0361(14) Uani 1 2 d SR
H9B H 0.0043 0.7951 0.2869 0.043 Uiso 0.50 1 d PR
H9C H -0.0282 0.7951 0.2127 0.043 Uiso 0.50 1 d PR
O10 O 0.0000 0.2372(8) 0.2500 0.0429(16) Uani 1 2 d S
H10B H -0.0002 0.2022 0.2144 0.064 Uiso 0.50 1 d PR
H10C H 0.0299 0.2022 0.2876 0.064 Uiso 0.50 1 d PR
O1W O 0.0885(3) 0.9804(10) 0.3177(4) 0.088(2) Uani 1 1 d .
H1WC H 0.1109 1.0022 0.3614 0.105 Uiso 1 1 d R
H1WD H 0.1073 0.9260 0.3046 0.105 Uiso 1 1 d R
O2W O 0.2051(5) 0.2081(14) 0.5008(6) 0.137(4) Uani 1 1 d U
H2WA H 0.2244 0.1238 0.5035 0.206 Uiso 1 1 d R
H2WB H 0.2223 0.2574 0.5404 0.206 Uiso 1 1 d R
N1 N 0.22758(17) 0.5947(5) 0.3525(2) 0.0175(9) Uani 1 1 d .
N2 N 0.11792(19) 0.8295(6) 0.1581(2) 0.0218(9) Uani 1 1 d .
N3 N 0.0005(2) 0.4970(6) 0.3429(2) 0.0248(10) Uani 1 1 d .
C1 C 0.2452(2) 0.9508(7) 0.1580(3) 0.0217(10) Uani 1 1 d .
H1A H 0.2350 0.8708 0.1210 0.026 Uiso 1 1 d R
H1B H 0.2100 0.9862 0.1534 0.026 Uiso 1 1 d R
C2 C 0.2720(2) 0.7108(6) 0.4044(3) 0.0264(12) Uani 1 1 d .
H2A H 0.3059 0.7019 0.4026 0.032 Uiso 1 1 d R
H2B H 0.2826 0.6793 0.4515 0.032 Uiso 1 1 d R
C3 C 0.1868(2) 0.5445(7) 0.3718(3) 0.0243(11) Uani 1 1 d .
H3A H 0.1933 0.6122 0.4109 0.029 Uiso 1 1 d R
H3B H 0.1944 0.4308 0.3878 0.029 Uiso 1 1 d R
C4 C 0.1248(2) 0.5604(6) 0.3116(3) 0.0193(10) Uani 1 1 d .
C5 C 0.1121(2) 0.8087(7) 0.0962(3) 0.0233(11) Uani 1 1 d .
H5 H 0.1397 0.7463 0.0950 0.028 Uiso 1 1 d R
C6 C 0.0676(2) 0.8744(7) 0.0336(3) 0.0267(12) Uani 1 1 d .
H6 H 0.0663 0.8587 -0.0080 0.032 Uiso 1 1 d R
C7 C 0.0246(2) 0.9648(6) 0.0331(3) 0.0223(11) Uani 1 1 d .
C8 C 0.0305(2) 0.9856(7) 0.0972(3) 0.0282(12) Uani 1 1 d .
H8 H 0.0029 1.0444 0.0997 0.034 Uiso 1 1 d R
C9 C 0.0773(3) 0.9196(8) 0.1576(3) 0.0299(13) Uani 1 1 d .
H9A H 0.0809 0.9387 0.2004 0.036 Uiso 1 1 d R
C10 C -0.0374(2) 0.4113(7) 0.3487(3) 0.0249(11) Uani 1 1 d .
H10A H -0.0642 0.3479 0.3104 0.030 Uiso 1 1 d R
C11 C -0.0394(2) 0.4107(7) 0.4084(3) 0.0263(12) Uani 1 1 d .
H11 H -0.0675 0.3500 0.4089 0.032 Uiso 1 1 d R
C12 C 0.0002(2) 0.4995(7) 0.4671(3) 0.0231(11) Uani 1 1 d .
C13 C 0.0396(3) 0.5912(9) 0.4611(3) 0.0377(15) Uani 1 1 d .
H13 H 0.0673 0.6545 0.4988 0.045 Uiso 1 1 d R
C14 C 0.0376(3) 0.5880(9) 0.3991(3) 0.0378(15) Uani 1 1 d .
H14 H 0.0637 0.6530 0.3960 0.045 Uiso 1 1 d R

loop_
_atom_site_aniso_label
_atom_site_aniso_U_11
_atom_site_aniso_U_22
_atom_site_aniso_U_33
_atom_site_aniso_U_23
_atom_site_aniso_U_13
_atom_site_aniso_U_12
Ni1 0.0138(3) 0.0152(4) 0.0174(4) 0.0032(2) 0.0073(3) 0.0011(2)
Ni2 0.0192(5) 0.0256(5) 0.0179(5) 0.000 0.0127(4) 0.000
P1 0.0159(6) 0.0157(6) 0.0253(7) -0.0010(5) 0.0116(5) -0.0021(5)
P2 0.0309(8) 0.0191(7) 0.0224(7) -0.0031(5) 0.0134(6) -0.0024(5)
O1 0.023(2) 0.0241(19) 0.039(2) 0.0031(17) 0.0198(18) -0.0040(16)
O2 0.021(2) 0.0227(19) 0.040(2) 0.0007(17) 0.0162(18) 0.0013(15)
O3 0.0219(19) 0.0184(18) 0.0222(19) -0.0032(14) 0.0088(16) -0.0028(14)
O4 0.030(2) 0.0161(18) 0.030(2) -0.0004(15) 0.0121(17) 0.0020(15)
O5 0.072(4) 0.036(3) 0.043(3) -0.006(2) 0.041(3) 0.004(2)
O6 0.043(3) 0.028(2) 0.038(2) -0.0071(18) 0.021(2) -0.0153(19)
O7 0.0184(18) 0.031(2) 0.0240(19) 0.0093(16) 0.0110(16) 0.0037(15)
O8 0.0221(19) 0.032(2) 0.029(2) 0.0051(16) 0.0178(17) -0.0002(15)
O9 0.037(4) 0.029(3) 0.041(3) 0.000 0.021(3) 0.000
O10 0.042(4) 0.028(3) 0.049(4) 0.000 0.018(3) 0.000
O1W 0.056(4) 0.110(6) 0.108(6) -0.050(5) 0.052(4) -0.014(4)
O2W 0.138(4) 0.137(4) 0.137(4) -0.0001(10) 0.075(2) 0.0006(10)
N1 0.014(2) 0.016(2) 0.018(2) 0.0011(16) 0.0051(17) 0.0012(15)
N2 0.020(2) 0.020(2) 0.021(2) 0.0055(17) 0.0091(18) 0.0023(17)
N3 0.024(2) 0.032(3) 0.021(2) -0.0011(18) 0.014(2) -0.0023(19)
C1 0.018(2) 0.021(2) 0.023(3) -0.003(2) 0.010(2) -0.007(2)
C2 0.021(3) 0.020(3) 0.027(3) -0.002(2) 0.006(2) 0.000(2)
C3 0.019(3) 0.033(3) 0.020(3) 0.005(2) 0.010(2) 0.002(2)
C4 0.020(2) 0.019(2) 0.021(2) -0.0013(19) 0.013(2) 0.001(2)
C5 0.019(3) 0.023(3) 0.023(3) 0.003(2) 0.008(2) 0.003(2)
C6 0.023(3) 0.035(3) 0.024(3) 0.006(2) 0.013(2) 0.008(2)
C7 0.018(3) 0.021(3) 0.023(3) 0.003(2) 0.008(2) 0.003(2)
C8 0.024(3) 0.036(3) 0.024(3) 0.008(2) 0.012(2) 0.016(2)
C9 0.029(3) 0.035(3) 0.023(3) 0.010(2) 0.013(2) 0.015(2)
C10 0.019(3) 0.033(3) 0.021(3) -0.002(2) 0.010(2) -0.005(2)
C11 0.026(3) 0.034(3) 0.023(3) 0.004(2) 0.016(2) -0.002(2)
C12 0.023(3) 0.028(3) 0.023(3) 0.002(2) 0.015(2) 0.002(2)
C13 0.040(4) 0.053(4) 0.030(3) -0.015(3) 0.026(3) -0.021(3)
C14 0.039(4) 0.053(4) 0.034(3) -0.012(3) 0.028(3) -0.019(3)

loop_
_atom_type_symbol
_atom_type_description
_atom_type_scat_dispersion_real
_atom_type_scat_dispersion_imag
_atom_type_scat_source
C C 0.0033 0.0016 'International Tables Vol C Tables 4.2.6.8 and 6.1.1.4'
H H 0.0000 0.0000 'International Tables Vol C Tables 4.2.6.8 and 6.1.1.4'
N N 0.0061 0.0033 'International Tables Vol C Tables 4.2.6.8 and 6.1.1.4'
O O 0.0106 0.0060 'International Tables Vol C Tables 4.2.6.8 and 6.1.1.4'
P P 0.1023 0.0942 'International Tables Vol C Tables 4.2.6.8 and 6.1.1.4'
Ni Ni 0.3393 1.1124 'International Tables Vol C Tables 4.2.6.8 and 6.1.1.4'

loop_
_geom_angle_atom_site_label_1
_geom_angle_atom_site_label_2
_geom_angle_atom_site_label_3
_geom_angle
_geom_angle_site_symmetry_1
_geom_angle_site_symmetry_3
O7 Ni1 O1 170.35(15) . .
O7 Ni1 N2 86.42(16) . .
O1 Ni1 N2 102.67(17) . .
O7 Ni1 O3 91.33(16) . 4_545
O1 Ni1 O3 84.79(16) . 4_545
N2 Ni1 O3 94.49(16) . 4_545
O7 Ni1 O4 90.88(17) . .
O1 Ni1 O4 91.66(16) . .
N2 Ni1 O4 94.25(17) . .
O3 Ni1 O4 171.10(15) 4_545 .
O7 Ni1 N1 82.32(15) . .
O1 Ni1 N1 88.66(16) . .
N2 Ni1 N1 168.64(17) . .
O3 Ni1 N1 87.31(15) 4_545 .
O4 Ni1 N1 84.44(15) . .
O9 Ni2 O8 92.97(14) . 2
O9 Ni2 O8 92.95(15) . .
O8 Ni2 O8 174.08(19) 2 .
O9 Ni2 N3 90.19(17) . .
O8 Ni2 N3 95.80(17) 2 .
O8 Ni2 N3 84.18(17) . .
O9 Ni2 N3 90.21(17) . 2
O8 Ni2 N3 84.18(17) 2 2
O8 Ni2 N3 95.80(17) . 2
N3 Ni2 N3 179.6(3) . 2
O9 Ni2 O10 180.0(2) . .
O8 Ni2 O10 87.04(10) 2 .
O8 Ni2 O10 87.04(10) . .
N3 Ni2 O10 89.80(13) . .
N3 Ni2 O10 89.80(13) 2 .
O1 P1 O3 116.7(2) . .
O1 P1 O2 110.5(2) . .
O3 P1 O2 106.8(2) . .
O1 P1 C1 108.1(2) . .
O3 P1 C1 106.2(2) . .
O2 P1 C1 108.2(2) . .
O5 P2 O4 116.8(3) . .
O5 P2 O6 107.7(3) . .
O4 P2 O6 109.4(2) . .
O5 P2 C2 111.2(3) . .
O4 P2 C2 106.4(2) . .
O6 P2 C2 104.6(3) . .
P1 O1 Ni1 151.3(3) . .
P1 O2 H2C 109.0 . .
P1 O3 Ni1 114.3(2) . 4
P2 O4 Ni1 114.8(2) . .
P2 O6 H6A 109.2 . .
C4 O7 Ni1 115.8(3) . .
C4 O8 Ni2 126.5(3) . .
Ni2 O9 H9B 114.2 . .
Ni2 O9 H9C 114.2 . .
H9B O9 H9C 111.3 . .
Ni2 O10 H10B 109.5 . .
Ni2 O10 H10C 109.5 . .
H10B O10 H10C 109.5 . .
H1WC O1W H1WD 108.2 . .
H2WA O2W H2WB 109.5 . .
C1 N1 C3 111.9(4) 4_545 .
C1 N1 C2 110.5(4) 4_545 .
C3 N1 C2 112.3(4) . .
C1 N1 Ni1 106.3(3) 4_545 .
C3 N1 Ni1 107.1(3) . .
C2 N1 Ni1 108.3(3) . .
C5 N2 C9 116.4(5) . .
C5 N2 Ni1 126.2(4) . .
C9 N2 Ni1 117.1(4) . .
C10 N3 C14 115.8(5) . .
C10 N3 Ni2 122.1(4) . .
C14 N3 Ni2 122.0(4) . .
N1 C1 P1 113.6(3) 4 .
N1 C1 H1A 108.8 4 .
P1 C1 H1A 108.9 . .
N1 C1 H1B 108.9 4 .
P1 C1 H1B 108.8 . .
H1A C1 H1B 107.7 . .
N1 C2 P2 113.0(4) . .
N1 C2 H2A 109.0 . .
P2 C2 H2A 109.0 . .
N1 C2 H2B 108.9 . .
P2 C2 H2B 109.0 . .
H2A C2 H2B 107.8 . .
N1 C3 C4 113.1(4) . .
N1 C3 H3A 109.0 . .
C4 C3 H3A 108.9 . .
N1 C3 H3B 109.0 . .
C4 C3 H3B 109.0 . .
H3A C3 H3B 107.8 . .
O7 C4 O8 124.1(5) . .
O7 C4 C3 118.9(5) . .
O8 C4 C3 116.9(5) . .
N2 C5 C6 123.8(5) . .
N2 C5 H5 118.1 . .
C6 C5 H5 118.1 . .
C5 C6 C7 119.7(5) . .
C5 C6 H6 120.2 . .
C7 C6 H6 120.2 . .
C8 C7 C6 116.5(5) . .
C8 C7 C7 121.9(6) . 5_575
C6 C7 C7 121.6(6) . 5_575
C7 C8 C9 120.0(5) . .
C7 C8 H8 120.0 . .
C9 C8 H8 120.0 . .
N2 C9 C8 123.6(5) . .
N2 C9 H9A 118.2 . .
C8 C9 H9A 118.2 . .
N3 C10 C11 123.8(5) . .
N3 C10 H10A 118.1 . .
C11 C10 H10A 118.1 . .
C12 C11 C10 120.3(5) . .
C12 C11 H11 119.9 . .
C10 C11 H11 119.8 . .
C11 C12 C13 116.2(5) . .
C11 C12 C12 121.8(6) . 5_566
C13 C12 C12 122.0(6) . 5_566
C14 C13 C12 119.7(6) . .
C14 C13 H13 120.1 . .
C12 C13 H13 120.2 . .
N3 C14 C13 124.1(6) . .
N3 C14 H14 117.9 . .
C13 C14 H14 117.9 . .

loop_
_geom_bond_atom_site_label_1
_geom_bond_atom_site_label_2
_geom_bond_distance
_geom_bond_site_symmetry_2
Ni1 O7 2.020(4) .
Ni1 O1 2.035(4) .
Ni1 N2 2.079(4) .
Ni1 O3 2.115(4) 4_545
Ni1 O4 2.117(4) .
Ni1 N1 2.136(4) .
Ni2 O9 2.059(3) .
Ni2 O8 2.062(4) 2
Ni2 O8 2.062(4) .
Ni2 N3 2.094(5) .
Ni2 N3 2.094(5) 2
Ni2 O10 2.113(6) .
P1 O1 1.485(4) .
P1 O3 1.510(4) .
P1 O2 1.567(4) .
P1 C1 1.797(5) .
P2 O5 1.476(5) .
P2 O4 1.523(4) .
P2 O6 1.575(5) .
P2 C2 1.823(5) .
O2 H2C 0.8501 .
O3 Ni1 2.115(4) 4
O6 H6A 0.8500 .
O7 C4 1.248(6) .
O8 C4 1.262(6) .
O9 H9B 0.8498 .
O9 H9C 0.8510 .
O10 H10B 0.8501 .
O10 H10C 0.8500 .
O1W H1WC 0.8500 .
O1W H1WD 0.8501 .
O2W H2WA 0.8501 .
O2W H2WB 0.8500 .
N1 C1 1.478(6) 4_545
N1 C3 1.477(7) .
N1 C2 1.484(7) .
N2 C5 1.329(7) .
N2 C9 1.339(7) .
N3 C10 1.327(7) .
N3 C14 1.338(8) .
C1 N1 1.478(6) 4
C1 H1A 0.9699 .
C1 H1B 0.9700 .
C2 H2A 0.9699 .
C2 H2B 0.9701 .
C3 C4 1.509(7) .
C3 H3A 0.9701 .
C3 H3B 0.9700 .
C5 C6 1.379(7) .
C5 H5 0.9301 .
C6 C7 1.396(8) .
C6 H6 0.9302 .
C7 C8 1.377(8) .
C7 C7 1.484(10) 5_575
C8 C9 1.380(8) .
C8 H8 0.9302 .
C9 H9A 0.9302 .
C10 C11 1.380(7) .
C10 H10A 0.9299 .
C11 C12 1.376(8) .
C11 H11 0.9302 .
C12 C13 1.392(8) .
C12 C12 1.494(10) 5_566
C13 C14 1.370(8) .
C13 H13 0.9300 .
C14 H14 0.9302 .
